data_7011951
loop_
_publ_author_name
'Baldamus, Jens'
'Berghof, Christiane'
'Cole, Marcus L.'
'Evans, David J.'
'Hey-Hawkins, Evamarie'
'Junk, Peter C.'

_publ_section_title
;
 N,N???-Di(tolyl)formamidinate complexes of potassium: studies of
 ancillary donor imposed molecular and supramolecular structure
;
_journal_issue 22
_journal_name_full 'Journal of the Chemical Society, Dalton Transactions'
_journal_page_first 4185
_journal_paper_doi 10.1039/b206165a
_journal_year 2002
_chemical_formula_sum 'C21 H27 K N2 O1.5'
_chemical_formula_weight 370.54
_chemical_name_common '[{K2(FTolP)2(THF)3/2}n]'
_space_group_IT_number 2
_symmetry_cell_setting triclinic
_symmetry_space_group_name_Hall '-P 1'
_symmetry_space_group_name_H-M 'P -1'
_atom_sites_solution_hydrogens geom
_atom_sites_solution_primary direct
_atom_sites_solution_secondary difmap
_audit_creation_method SHELXL-97
_cell_angle_alpha 114.64(3)
_cell_angle_beta 105.23(3)
_cell_angle_gamma 99.57(3)
_cell_formula_units_Z 4
_cell_length_a 11.613(2)
_cell_length_b 14.042(3)
_cell_length_c 14.724(3)
_cell_measurement_temperature 123(2)
_cell_volume 1999.0(11)
_computing_cell_refinement DENZO-SMN
_computing_data_collection 'Nonius Collect'
_computing_data_reduction 'X -Seed'
_computing_molecular_graphics 'X-Seed / POV-Ray'
_computing_publication_material 'Microsoft Office 2000'
_computing_structure_refinement 'SHELXL-97 (Sheldrick, 1997)'
_computing_structure_solution 'SHELXS-97 (Sheldrick, 1990)'
_diffrn_ambient_temperature 123(2)
_diffrn_measured_fraction_theta_full 0.980
_diffrn_measured_fraction_theta_max 0.980
_diffrn_measurement_device_type 'Nonius Kappa CCD'
_diffrn_measurement_method 'single crystal'
_diffrn_radiation_monochromator graphite
_diffrn_radiation_source 'fine-focus sealed tube'
_diffrn_radiation_type MoK\a
_diffrn_radiation_wavelength 0.71073
_diffrn_reflns_av_R_equivalents 0.0652
_diffrn_reflns_av_sigmaI/netI 0.0852
_diffrn_reflns_limit_h_max 15
_diffrn_reflns_limit_h_min -15
_diffrn_reflns_limit_k_max 18
_diffrn_reflns_limit_k_min -18
_diffrn_reflns_limit_l_max 19
_diffrn_reflns_limit_l_min -19
_diffrn_reflns_number 33627
_diffrn_reflns_theta_full 28.27
_diffrn_reflns_theta_max 28.27
_diffrn_reflns_theta_min 1.64
_exptl_absorpt_coefficient_mu 0.279
_exptl_absorpt_correction_T_max 0.9593
_exptl_absorpt_correction_T_min 0.9462
_exptl_absorpt_correction_type empirical
_exptl_absorpt_process_details 'performed as part of the DENZO-SMN package'
_exptl_crystal_colour colourless
_exptl_crystal_density_diffrn 1.231
_exptl_crystal_density_method 'not measured'
_exptl_crystal_description needles
_exptl_crystal_F_000 792
_exptl_crystal_size_max 0.20
_exptl_crystal_size_mid 0.20
_exptl_crystal_size_min 0.15
_refine_diff_density_max 0.974
_refine_diff_density_min -0.339
_refine_diff_density_rms 0.067
_refine_ls_extinction_method none
_refine_ls_goodness_of_fit_ref 1.021
_refine_ls_hydrogen_treatment mixed
_refine_ls_matrix_type full
_refine_ls_number_parameters 464
_refine_ls_number_reflns 9721
_refine_ls_number_restraints 0
_refine_ls_restrained_S_all 1.021
_refine_ls_R_factor_all 0.1187
_refine_ls_R_factor_gt 0.0650
_refine_ls_shift/su_max 0.078
_refine_ls_shift/su_mean 0.002
_refine_ls_structure_factor_coef Fsqd
_refine_ls_weighting_details 'calc w=1/[\s^2^(Fo^2^)+(0.0780P)^2^+0.0000P] where P=(Fo^2^+2Fc^2^)/3'
_refine_ls_weighting_scheme calc
_refine_ls_wR_factor_gt 0.1489
_refine_ls_wR_factor_ref 0.1693
_reflns_number_gt 6159
_reflns_number_total 9721
_reflns_threshold_expression >2sigma(I)
_cod_data_source_file b206165a.txt
_cod_data_source_block Compound_1
_cod_original_cell_volume 1998.9(7)
_cod_original_sg_symbol_H-M P-1
_cod_database_code 7011951

loop_
_symmetry_equiv_pos_as_xyz
'x, y, z'
'-x, -y, -z'

loop_
_atom_site_label
_atom_site_type_symbol
_atom_site_fract_x
_atom_site_fract_y
_atom_site_fract_z
_atom_site_U_iso_or_equiv
_atom_site_adp_type
_atom_site_occupancy
_atom_site_symmetry_multiplicity
_atom_site_calc_flag
_atom_site_refinement_flags
_atom_site_disorder_assembly
_atom_site_disorder_group
C41 C 0.0376(3) 0.8651(3) 0.3931(3) 0.0653(10) Uani 1 1 d . . .
H41A H 0.0061 0.9117 0.3638 0.078 Uiso 1 1 calc R . .
H41B H 0.0470 0.8974 0.4696 0.078 Uiso 1 1 calc R . .
C29 C 0.4742(3) 0.1420(3) 0.4957(3) 0.0625(9) Uani 1 1 d . . .
H29A H 0.4403 0.0649 0.4775 0.094 Uiso 1 1 calc R . .
H29B H 0.5362 0.1835 0.5695 0.094 Uiso 1 1 calc R . .
H29C H 0.5148 0.1453 0.4460 0.094 Uiso 1 1 calc R . .
C40 C 0.1591(3) 0.8550(3) 0.3810(3) 0.0654(10) Uani 1 1 d . . .
H40A H 0.2314 0.9164 0.4429 0.078 Uiso 1 1 calc R . .
H40B H 0.1617 0.8536 0.3138 0.078 Uiso 1 1 calc R . .
C22 C -0.6490(3) 0.0493(3) 0.1689(3) 0.0661(10) Uani 1 1 d . . .
H22A H -0.6901 0.0479 0.2188 0.099 Uiso 1 1 calc R . .
H22B H -0.6541 -0.0260 0.1204 0.099 Uiso 1 1 calc R . .
H22C H -0.6913 0.0807 0.1268 0.099 Uiso 1 1 calc R . .
C42 C -0.0503(3) 0.7468(2) 0.3285(2) 0.0433(7) Uani 1 1 d . . .
H42A H -0.1092 0.7349 0.3634 0.052 Uiso 1 1 calc R . .
H42B H -0.0996 0.7302 0.2548 0.052 Uiso 1 1 calc R . .
C7 C 0.6953(3) 0.8926(2) 0.3164(3) 0.0514(8) Uani 1 1 d . . .
H7A H 0.7355 0.8828 0.3780 0.077 Uiso 1 1 calc R . .
H7B H 0.6815 0.9647 0.3423 0.077 Uiso 1 1 calc R . .
H7C H 0.7497 0.8886 0.2750 0.077 Uiso 1 1 calc R . .
C20 C -0.4765(3) 0.2298(3) 0.3082(3) 0.0530(8) Uani 1 1 d . . .
H20 H -0.5394 0.2622 0.3234 0.064 Uiso 1 1 calc R . .
C37 C -0.3844(3) 0.2704(2) 0.0742(3) 0.0497(8) Uani 1 1 d . . .
H37A H -0.4209 0.2521 -0.0021 0.060 Uiso 1 1 calc R . .
H37B H -0.4235 0.2080 0.0826 0.060 Uiso 1 1 calc R . .
C36 C -0.4021(3) 0.3766(3) 0.1477(3) 0.0499(8) Uani 1 1 d . . .
H36A H -0.4810 0.3860 0.1118 0.060 Uiso 1 1 calc R . .
H36B H -0.4029 0.3782 0.2154 0.060 Uiso 1 1 calc R . .
C17 C -0.2931(3) 0.1393(2) 0.2712(2) 0.0483(7) Uani 1 1 d . . .
H17 H -0.2303 0.1059 0.2581 0.058 Uiso 1 1 calc R . .
C14 C 0.0922(3) -0.0780(2) -0.1169(2) 0.0511(8) Uani 1 1 d . . .
H14A H 0.0613 -0.1291 -0.1943 0.077 Uiso 1 1 calc R . .
H14B H 0.0356 -0.1015 -0.0858 0.077 Uiso 1 1 calc R . .
H14C H 0.1768 -0.0781 -0.0824 0.077 Uiso 1 1 calc R . .
C25 C 0.2511(3) 0.1326(2) 0.4065(2) 0.0459(7) Uani 1 1 d . . .
H25 H 0.2354 0.0575 0.3569 0.055 Uiso 1 1 calc R . .
C33 C 0.2433(3) 0.3229(2) 0.2371(3) 0.0469(7) Uani 1 1 d . . .
H33A H 0.2414 0.2594 0.2507 0.056 Uiso 1 1 calc R . .
H33B H 0.2646 0.3075 0.1726 0.056 Uiso 1 1 calc R . .
C32 C 0.3358(3) 0.4293(2) 0.3344(3) 0.0500(8) Uani 1 1 d . . .
H32A H 0.3372 0.4304 0.4024 0.060 Uiso 1 1 calc R . .
H32B H 0.4218 0.4397 0.3335 0.060 Uiso 1 1 calc R . .
C35 C -0.2889(3) 0.4636(2) 0.1684(2) 0.0405(6) Uani 1 1 d . . .
H35A H -0.3036 0.4815 0.1089 0.049 Uiso 1 1 calc R . .
H35B H -0.2689 0.5318 0.2365 0.049 Uiso 1 1 calc R . .
C31 C 0.2838(3) 0.5160(2) 0.3208(2) 0.0396(6) Uani 1 1 d . . .
H31A H 0.3066 0.5819 0.3915 0.048 Uiso 1 1 calc R . .
H31B H 0.3173 0.5387 0.2751 0.048 Uiso 1 1 calc R . .
C26 C 0.3682(3) 0.1919(3) 0.4864(2) 0.0457(7) Uani 1 1 d . . .
C21 C -0.3515(3) 0.2935(2) 0.3626(2) 0.0471(8) Uani 1 1 d . . .
H21 H -0.3304 0.3693 0.4129 0.057 Uiso 1 1 calc R . .
C18 C -0.4158(3) 0.0767(2) 0.2163(2) 0.0495(7) Uani 1 1 d . . .
H18 H -0.4361 0.0012 0.1654 0.059 Uiso 1 1 calc R . .
C38 C -0.2424(3) 0.2971(2) 0.1121(2) 0.0478(7) Uani 1 1 d . . .
H38A H -0.2140 0.2622 0.1564 0.057 Uiso 1 1 calc R . .
H38B H -0.2161 0.2689 0.0496 0.057 Uiso 1 1 calc R . .
C39 C 0.1591(3) 0.7463(2) 0.3774(2) 0.0457(7) Uani 1 1 d . . .
H39A H 0.2094 0.7121 0.3359 0.055 Uiso 1 1 calc R . .
H39B H 0.1953 0.7569 0.4510 0.055 Uiso 1 1 calc R . .
C27 C 0.3873(3) 0.2999(3) 0.5567(2) 0.0483(8) Uani 1 1 d . . .
H27 H 0.4668 0.3428 0.6133 0.058 Uiso 1 1 calc R . .
C28 C 0.2929(3) 0.3475(2) 0.5469(2) 0.0456(7) Uani 1 1 d . . .
H28 H 0.3100 0.4229 0.5963 0.055 Uiso 1 1 calc R . .
C19 C -0.5122(3) 0.1195(3) 0.2320(2) 0.0479(7) Uani 1 1 d . . .
C10 C 0.2061(3) 0.1131(2) -0.0772(2) 0.0399(6) Uani 1 1 d . . .
H10 H 0.2797 0.0918 -0.0761 0.048 Uiso 1 1 calc R . .
C24 C 0.1554(3) 0.1791(2) 0.3962(2) 0.0431(7) Uani 1 1 d . . .
H24 H 0.0759 0.1354 0.3397 0.052 Uiso 1 1 calc R . .
C4 C 0.5711(3) 0.8029(2) 0.2458(2) 0.0392(6) Uani 1 1 d . . .
C5 C 0.4565(3) 0.8235(2) 0.2417(2) 0.0421(7) Uani 1 1 d . . .
H5 H 0.4567 0.8970 0.2815 0.051 Uiso 1 1 calc R . .
C3 C 0.5641(3) 0.6941(2) 0.1831(2) 0.0385(6) Uani 1 1 d . . .
H3 H 0.6399 0.6772 0.1825 0.046 Uiso 1 1 calc R . .
C23 C 0.1735(3) 0.2885(2) 0.4668(2) 0.0384(6) Uani 1 1 d . . .
C9 C 0.2117(3) 0.2200(2) -0.0572(2) 0.0368(6) Uani 1 1 d . . .
H9 H 0.2878 0.2693 -0.0450 0.044 Uiso 1 1 calc R . .
C12 C -0.0094(3) 0.0697(2) -0.1035(2) 0.0436(7) Uani 1 1 d . . .
H12 H -0.0869 0.0179 -0.1219 0.052 Uiso 1 1 calc R . .
C16 C -0.2565(3) 0.2495(2) 0.3453(2) 0.0392(6) Uani 1 1 d . . .
C34 C 0.1186(3) 0.3468(2) 0.2239(2) 0.0370(6) Uani 1 1 d . . .
H34A H 0.0639 0.3095 0.1468 0.044 Uiso 1 1 calc R . .
H34B H 0.0744 0.3203 0.2621 0.044 Uiso 1 1 calc R . .
C13 C -0.0057(3) 0.1759(2) -0.0825(2) 0.0399(6) Uani 1 1 d . . .
H13 H -0.0808 0.1952 -0.0869 0.048 Uiso 1 1 calc R . .
C11 C 0.0968(3) 0.0368(2) -0.0985(2) 0.0383(6) Uani 1 1 d . . .
C2 C 0.4515(3) 0.6100(2) 0.1218(2) 0.0356(6) Uani 1 1 d . . .
H2 H 0.4516 0.5373 0.0792 0.043 Uiso 1 1 calc R . .
C6 C 0.3422(3) 0.7388(2) 0.1807(2) 0.0382(6) Uani 1 1 d . . .
H6 H 0.2663 0.7559 0.1796 0.046 Uiso 1 1 calc R . .
C15 C 0.2105(3) 0.4449(2) 0.0338(2) 0.0336(6) Uani 1 1 d . . .
H15 H 0.2842 0.4283 0.0600 0.040 Uiso 1 1 calc R . .
C30 C -0.0388(3) 0.2795(2) 0.4152(2) 0.0380(6) Uani 1 1 d . . .
H30 H -0.0587 0.2029 0.3930 0.046 Uiso 1 1 calc R . .
C1 C 0.3365(2) 0.6294(2) 0.12107(19) 0.0314(6) Uani 1 1 d . . .
N3 N -0.1313(2) 0.32294(18) 0.40121(18) 0.0403(5) Uani 1 1 d . . .
C8 C 0.1053(3) 0.2558(2) -0.05503(19) 0.0329(6) Uani 1 1 d . . .
N4 N 0.0807(2) 0.34170(18) 0.45972(18) 0.0407(5) Uani 1 1 d . . .
N2 N 0.1030(2) 0.36313(18) -0.02909(17) 0.0352(5) Uani 1 1 d . . .
N1 N 0.2177(2) 0.54916(18) 0.06115(17) 0.0341(5) Uani 1 1 d . . .
O3 O 0.02937(18) 0.67718(14) 0.32563(14) 0.0397(4) Uani 1 1 d . . .
O2 O -0.18833(17) 0.41560(15) 0.17507(14) 0.0381(4) Uani 1 1 d . . .
O1 O 0.14838(16) 0.46537(14) 0.26970(14) 0.0343(4) Uani 1 1 d . . .
K2 K -0.01052(5) 0.50391(4) 0.38290(4) 0.03203(16) Uani 1 1 d . . .
K1 K -0.00059(5) 0.51229(4) 0.12125(4) 0.03160(15) Uani 1 1 d . . .

loop_
_atom_site_aniso_label
_atom_site_aniso_U_11
_atom_site_aniso_U_22
_atom_site_aniso_U_33
_atom_site_aniso_U_23
_atom_site_aniso_U_13
_atom_site_aniso_U_12
C41 0.068(2) 0.0429(19) 0.091(3) 0.0302(18) 0.039(2) 0.0232(17)
C29 0.065(2) 0.082(2) 0.065(2) 0.049(2) 0.0295(19) 0.038(2)
C40 0.065(2) 0.0407(18) 0.082(3) 0.0247(17) 0.024(2) 0.0134(16)
C22 0.044(2) 0.082(3) 0.072(2) 0.045(2) 0.0123(18) 0.0124(18)
C42 0.0472(18) 0.0440(16) 0.0463(16) 0.0245(13) 0.0217(14) 0.0182(14)
C7 0.0483(19) 0.0501(18) 0.0496(18) 0.0268(15) 0.0106(15) 0.0056(14)
C20 0.051(2) 0.073(2) 0.062(2) 0.0446(19) 0.0277(17) 0.0387(18)
C37 0.0485(19) 0.0502(18) 0.0487(18) 0.0318(15) 0.0091(15) 0.0048(14)
C36 0.0407(18) 0.070(2) 0.0567(19) 0.0429(17) 0.0220(15) 0.0189(15)
C17 0.0445(19) 0.0493(18) 0.0553(19) 0.0242(15) 0.0251(16) 0.0172(15)
C14 0.071(2) 0.0406(16) 0.0385(16) 0.0187(13) 0.0194(16) 0.0112(15)
C25 0.059(2) 0.0348(15) 0.0431(16) 0.0181(13) 0.0204(16) 0.0129(14)
C33 0.053(2) 0.0435(17) 0.0564(18) 0.0296(14) 0.0249(16) 0.0232(14)
C32 0.0399(18) 0.0569(19) 0.063(2) 0.0393(16) 0.0137(15) 0.0178(15)
C35 0.0491(18) 0.0445(16) 0.0396(15) 0.0265(13) 0.0205(14) 0.0188(13)
C31 0.0344(16) 0.0443(16) 0.0410(15) 0.0246(13) 0.0101(13) 0.0100(12)
C26 0.0481(19) 0.062(2) 0.0463(17) 0.0379(16) 0.0220(15) 0.0235(15)
C21 0.069(2) 0.0368(15) 0.0337(15) 0.0191(12) 0.0095(15) 0.0227(15)
C18 0.055(2) 0.0407(16) 0.0458(17) 0.0165(14) 0.0171(16) 0.0130(15)
C38 0.0505(19) 0.0455(17) 0.0502(18) 0.0258(14) 0.0177(15) 0.0162(14)
C39 0.0468(19) 0.0466(17) 0.0444(16) 0.0245(14) 0.0139(14) 0.0142(14)
C27 0.0340(17) 0.069(2) 0.0317(15) 0.0235(15) 0.0092(13) -0.0001(15)
C28 0.056(2) 0.0353(15) 0.0388(16) 0.0108(12) 0.0267(15) 0.0023(14)
C19 0.0350(17) 0.060(2) 0.0510(18) 0.0388(16) 0.0062(14) 0.0057(14)
C10 0.0383(16) 0.0426(16) 0.0413(15) 0.0209(13) 0.0142(13) 0.0174(13)
C24 0.0377(17) 0.0495(17) 0.0328(14) 0.0197(13) 0.0060(13) 0.0037(13)
C4 0.0410(17) 0.0446(16) 0.0350(14) 0.0251(13) 0.0115(13) 0.0090(13)
C5 0.057(2) 0.0378(15) 0.0354(15) 0.0187(12) 0.0191(14) 0.0184(14)
C3 0.0352(16) 0.0488(17) 0.0416(15) 0.0289(13) 0.0150(13) 0.0170(13)
C23 0.0466(18) 0.0482(16) 0.0358(15) 0.0282(13) 0.0221(14) 0.0188(13)
C9 0.0339(16) 0.0394(15) 0.0384(15) 0.0193(12) 0.0158(13) 0.0093(12)
C12 0.0450(18) 0.0393(16) 0.0342(15) 0.0127(12) 0.0139(13) -0.0010(13)
C16 0.0372(16) 0.0469(16) 0.0392(15) 0.0291(13) 0.0120(13) 0.0076(13)
C34 0.0423(17) 0.0333(14) 0.0352(14) 0.0176(12) 0.0132(13) 0.0104(12)
C13 0.0299(15) 0.0522(17) 0.0330(14) 0.0187(13) 0.0103(12) 0.0095(13)
C11 0.0461(17) 0.0392(15) 0.0258(13) 0.0152(11) 0.0117(12) 0.0085(13)
C2 0.0399(16) 0.0392(15) 0.0355(14) 0.0236(12) 0.0140(12) 0.0157(12)
C6 0.0412(17) 0.0477(16) 0.0368(15) 0.0251(13) 0.0191(13) 0.0205(13)
C15 0.0351(15) 0.0469(16) 0.0316(13) 0.0263(12) 0.0158(12) 0.0185(13)
C30 0.0445(18) 0.0368(15) 0.0319(14) 0.0173(12) 0.0145(13) 0.0084(13)
C1 0.0339(15) 0.0405(15) 0.0273(13) 0.0215(11) 0.0130(11) 0.0130(12)
N3 0.0451(15) 0.0384(13) 0.0391(13) 0.0213(11) 0.0143(11) 0.0124(11)
C8 0.0392(16) 0.0401(15) 0.0247(12) 0.0197(11) 0.0122(11) 0.0132(12)
N4 0.0465(15) 0.0394(13) 0.0377(13) 0.0188(10) 0.0181(11) 0.0130(11)
N2 0.0325(13) 0.0440(13) 0.0340(12) 0.0231(10) 0.0121(10) 0.0127(10)
N1 0.0336(13) 0.0423(13) 0.0337(12) 0.0219(10) 0.0147(10) 0.0162(10)
O3 0.0455(12) 0.0365(10) 0.0394(10) 0.0201(8) 0.0159(9) 0.0137(9)
O2 0.0347(11) 0.0426(11) 0.0390(10) 0.0237(9) 0.0118(9) 0.0095(8)
O1 0.0325(10) 0.0343(10) 0.0380(10) 0.0206(8) 0.0110(8) 0.0102(8)
K2 0.0383(3) 0.0332(3) 0.0259(3) 0.0160(2) 0.0122(2) 0.0093(2)
K1 0.0331(3) 0.0399(3) 0.0285(3) 0.0209(2) 0.0128(2) 0.0133(2)

loop_
_atom_type_symbol
_atom_type_description
_atom_type_scat_dispersion_real
_atom_type_scat_dispersion_imag
_atom_type_scat_source
C C 0.0033 0.0016 'International Tables Vol C Tables 4.2.6.8 and 6.1.1.4'
H H 0.0000 0.0000 'International Tables Vol C Tables 4.2.6.8 and 6.1.1.4'
N N 0.0061 0.0033 'International Tables Vol C Tables 4.2.6.8 and 6.1.1.4'
O O 0.0106 0.0060 'International Tables Vol C Tables 4.2.6.8 and 6.1.1.4'
K K 0.2009 0.2494 'International Tables Vol C Tables 4.2.6.8 and 6.1.1.4'

loop_
_geom_angle_atom_site_label_1
_geom_angle_atom_site_label_2
_geom_angle_atom_site_label_3
_geom_angle
_geom_angle_site_symmetry_1
_geom_angle_site_symmetry_3
_geom_angle_publ_flag
C40 C41 C42 103.9(3) . . ?
C41 C40 C39 102.5(3) . . ?
O3 C42 C41 106.1(2) . . ?
C21 C20 C19 121.5(3) . . ?
C36 C37 C38 103.2(2) . . ?
C35 C36 C37 102.6(2) . . ?
C18 C17 C16 122.3(3) . . ?
C26 C25 C24 122.0(3) . . ?
C32 C33 C34 102.8(2) . . ?
C31 C32 C33 102.5(2) . . ?
O2 C35 C36 105.0(2) . . ?
O1 C31 C32 106.0(2) . . ?
C27 C26 C25 117.4(3) . . ?
C27 C26 C29 120.6(3) . . ?
C25 C26 C29 122.0(3) . . ?
C16 C21 C20 121.4(3) . . ?
C17 C18 C19 122.0(3) . . ?
O2 C38 C37 107.4(2) . . ?
O3 C39 C40 106.4(2) . . ?
C26 C27 C28 121.2(3) . . ?
C27 C28 C23 122.2(3) . . ?
C18 C19 C20 116.2(3) . . ?
C18 C19 C22 121.6(3) . . ?
C20 C19 C22 122.2(3) . . ?
C11 C10 C9 122.1(3) . . ?
C25 C24 C23 121.2(3) . . ?
C3 C4 C5 116.3(3) . . ?
C3 C4 C7 121.7(3) . . ?
C5 C4 C7 122.0(3) . . ?
C6 C5 C4 121.5(3) . . ?
C2 C3 C4 122.5(3) . . ?
C24 C23 C28 116.0(3) . . ?
C24 C23 N4 124.2(3) . . ?
C28 C23 N4 119.8(2) . . ?
C10 C9 C8 120.6(3) . . ?
C11 C12 C13 121.7(3) . . ?
C17 C16 C21 116.5(3) . . ?
C17 C16 N3 126.2(3) . . ?
C21 C16 N3 117.2(3) . . ?
O1 C34 C33 106.4(2) . . ?
C12 C13 C8 121.9(3) . . ?
C12 C11 C10 117.1(3) . . ?
C12 C11 C14 121.0(3) . . ?
C10 C11 C14 121.9(3) . . ?
C3 C2 C1 121.4(3) . . ?
C1 C6 C5 121.7(3) . . ?
N1 C15 N2 121.8(2) . . ?
N1 C15 K1 62.77(14) . 2_565 ?
N2 C15 K1 63.05(13) . 2_565 ?
N4 C30 N3 121.0(2) . . ?
N4 C30 K2 68.10(15) . 2_566 ?
N3 C30 K2 68.66(15) . 2_566 ?
C6 C1 N1 118.1(2) . . ?
C6 C1 C2 116.5(2) . . ?
N1 C1 C2 125.3(2) . . ?
C30 N3 C16 117.5(2) . . ?
C30 N3 K2 100.58(17) . . ?
C16 N3 K2 130.55(16) . . ?
C30 N3 K2 85.67(16) . 2_566 ?
C16 N3 K2 135.00(18) . 2_566 ?
K2 N3 K2 74.18(7) . 2_566 ?
C13 C8 N2 118.5(2) . . ?
C13 C8 C9 116.3(2) . . ?
N2 C8 C9 125.2(2) . . ?
C30 N4 C23 117.6(2) . . ?
C30 N4 K2 86.31(16) . 2_566 ?
C23 N4 K2 133.01(17) . 2_566 ?
C30 N4 K2 87.08(16) . . ?
C23 N4 K2 143.94(17) . . ?
K2 N4 K2 69.82(5) 2_566 . ?
C15 N2 C8 117.5(2) . . ?
C15 N2 K1 92.43(15) . 2_565 ?
C8 N2 K1 141.89(16) . 2_565 ?
C15 N2 K1 83.58(15) . . ?
C8 N2 K1 130.79(16) . . ?
K1 N2 K1 71.81(5) 2_565 . ?
C15 N1 C1 118.1(2) . . ?
C15 N1 K1 92.73(16) . 2_565 ?
C1 N1 K1 139.02(16) . 2_565 ?
C15 N1 K1 87.11(15) . . ?
C1 N1 K1 130.36(15) . . ?
K1 N1 K1 73.16(6) 2_565 . ?
C39 O3 C42 108.6(2) . . ?
C39 O3 K1 107.39(16) . . ?
C42 O3 K1 116.67(15) . . ?
C39 O3 K2 111.63(15) . . ?
C42 O3 K2 123.30(15) . . ?
K1 O3 K2 87.11(6) . . ?
C38 O2 C35 108.4(2) . . ?
C38 O2 K2 117.85(16) . . ?
C35 O2 K2 114.64(15) . . ?
C38 O2 K1 115.67(16) . . ?
C35 O2 K1 110.63(14) . . ?
K2 O2 K1 88.56(6) . . ?
C34 O1 C31 109.19(19) . . ?
C34 O1 K2 100.52(14) . . ?
C31 O1 K2 122.76(15) . . ?
C34 O1 K1 108.79(14) . . ?
C31 O1 K1 122.51(14) . . ?
K2 O1 K1 90.03(5) . . ?
O1 K2 O2 81.22(6) . . ?
O1 K2 N3 116.06(6) . . ?
O2 K2 N3 90.16(7) . . ?
O1 K2 N4 148.47(6) . 2_566 ?
O2 K2 N4 111.74(7) . 2_566 ?
N3 K2 N4 93.22(7) . 2_566 ?
O1 K2 N3 109.02(7) . 2_566 ?
O2 K2 N3 153.56(6) . 2_566 ?
N3 K2 N3 105.82(7) . 2_566 ?
N4 K2 N3 47.78(7) 2_566 2_566 ?
O1 K2 O3 72.96(6) . . ?
O2 K2 O3 74.83(6) . . ?
N3 K2 O3 161.48(7) . . ?
N4 K2 O3 82.66(6) 2_566 . ?
N3 K2 O3 84.79(6) 2_566 . ?
O1 K2 C30 124.68(7) . 2_566 ?
O2 K2 C30 129.00(7) . 2_566 ?
N3 K2 C30 109.54(7) . 2_566 ?
N4 K2 C30 25.59(7) 2_566 2_566 ?
N3 K2 C30 25.67(7) 2_566 2_566 ?
O3 K2 C30 73.58(6) . 2_566 ?
O1 K2 N4 85.49(6) . . ?
O2 K2 N4 118.80(6) . . ?
N3 K2 N4 45.09(7) . . ?
N4 K2 N4 110.18(5) 2_566 . ?
N3 K2 N4 86.84(7) 2_566 . ?
O3 K2 N4 152.80(6) . . ?
C30 K2 N4 107.38(7) 2_566 . ?
O1 K2 K2 129.35(5) . 2_566 ?
O2 K2 K2 138.37(5) . 2_566 ?
N3 K2 K2 53.19(6) . 2_566 ?
N4 K2 K2 59.16(5) 2_566 2_566 ?
N3 K2 K2 52.63(5) 2_566 2_566 ?
O3 K2 K2 135.05(5) . 2_566 ?
C30 K2 K2 61.72(6) 2_566 2_566 ?
N4 K2 K2 51.03(5) . 2_566 ?
O1 K1 O3 73.92(6) . . ?
O1 K1 O2 80.16(6) . . ?
O3 K1 O2 75.55(7) . . ?
O1 K1 N1 151.35(6) . 2_565 ?
O3 K1 N1 120.16(7) . 2_565 ?
O2 K1 N1 79.94(6) . 2_565 ?
O1 K1 N2 159.80(6) . 2_565 ?
O3 K1 N2 89.36(6) . 2_565 ?
O2 K1 N2 107.01(6) . 2_565 ?
N1 K1 N2 48.04(7) 2_565 2_565 ?
O1 K1 N1 86.70(6) . . ?
O3 K1 N1 113.64(7) . . ?
O2 K1 N1 161.25(6) . . ?
N1 K1 N1 106.84(6) 2_565 . ?
N2 K1 N1 89.85(6) 2_565 . ?
O1 K1 N2 83.37(6) . . ?
O3 K1 N2 150.95(6) . . ?
O2 K1 N2 118.62(6) . . ?
N1 K1 N2 88.30(7) 2_565 . ?
N2 K1 N2 108.19(5) 2_565 . ?
N1 K1 N2 45.87(6) . . ?
O1 K1 C15 169.58(6) . 2_565 ?
O3 K1 C15 101.80(7) . 2_565 ?
O2 K1 C15 89.59(6) . 2_565 ?
N1 K1 C15 24.50(6) 2_565 2_565 ?
N2 K1 C15 24.52(6) 2_565 2_565 ?
N1 K1 C15 103.71(6) . 2_565 ?
N2 K1 C15 103.42(7) . 2_565 ?
O1 K1 K1 132.54(5) . 2_565 ?
O3 K1 K1 139.15(5) . 2_565 ?
O2 K1 K1 131.44(6) . 2_565 ?
N1 K1 K1 54.58(5) 2_565 2_565 ?
N2 K1 K1 56.32(5) 2_565 2_565 ?
N1 K1 K1 52.26(5) . 2_565 ?
N2 K1 K1 51.88(5) . 2_565 ?
C15 K1 K1 56.63(5) 2_565 2_565 ?

loop_
_geom_bond_atom_site_label_1
_geom_bond_atom_site_label_2
_geom_bond_distance
_geom_bond_site_symmetry_2
_geom_bond_publ_flag
C41 C40 1.491(5) . ?
C41 C42 1.522(4) . ?
C29 C26 1.518(4) . ?
C40 C39 1.506(4) . ?
C22 C19 1.516(4) . ?
C42 O3 1.449(3) . ?
C7 C4 1.504(4) . ?
C20 C21 1.382(5) . ?
C20 C19 1.387(4) . ?
C37 C36 1.519(4) . ?
C37 C38 1.519(4) . ?
C36 C35 1.503(4) . ?
C17 C18 1.357(4) . ?
C17 C16 1.377(4) . ?
C14 C11 1.509(4) . ?
C25 C26 1.376(4) . ?
C25 C24 1.386(4) . ?
C33 C32 1.521(4) . ?
C33 C34 1.522(4) . ?
C32 C31 1.508(4) . ?
C35 O2 1.444(3) . ?
C31 O1 1.451(3) . ?
C26 C27 1.371(4) . ?
C21 C16 1.381(4) . ?
C18 C19 1.382(4) . ?
C38 O2 1.443(3) . ?
C39 O3 1.444(3) . ?
C27 C28 1.381(4) . ?
C28 C23 1.394(4) . ?
C10 C11 1.384(4) . ?
C10 C9 1.390(4) . ?
C24 C23 1.390(4) . ?
C4 C3 1.391(4) . ?
C4 C5 1.399(4) . ?
C5 C6 1.394(4) . ?
C3 C2 1.378(4) . ?
C23 N4 1.415(4) . ?
C9 C8 1.412(4) . ?
C12 C11 1.381(4) . ?
C12 C13 1.382(4) . ?
C16 N3 1.421(4) . ?
C34 O1 1.448(3) . ?
C13 C8 1.396(4) . ?
C2 C1 1.405(4) . ?
C6 C1 1.394(4) . ?
C15 N1 1.328(3) . ?
C15 N2 1.328(3) . ?
C15 K1 3.198(3) 2_565 ?
C30 N4 1.327(4) . ?
C30 N3 1.332(4) . ?
C30 K2 3.066(3) 2_566 ?
C1 N1 1.402(3) . ?
N3 K2 2.843(2) . ?
N3 K2 2.864(3) 2_566 ?
C8 N2 1.400(3) . ?
N4 K2 2.851(2) 2_566 ?
N4 K2 3.148(2) . ?
N2 K1 2.853(2) 2_565 ?
N2 K1 3.017(2) . ?
N1 K1 2.846(3) 2_565 ?
N1 K1 2.933(2) . ?
O3 K1 2.813(2) . ?
O3 K2 2.8958(19) . ?
O2 K2 2.798(2) . ?
O2 K1 2.836(2) . ?
O1 K2 2.770(2) . ?
O1 K1 2.7923(19) . ?
K2 N4 2.851(2) 2_566 ?
K2 N3 2.864(3) 2_566 ?
K2 C30 3.066(3) 2_566 ?
K2 K2 3.4418(12) 2_566 ?
K1 N1 2.846(3) 2_565 ?
K1 N2 2.853(2) 2_565 ?
K1 C15 3.198(3) 2_565 ?
K1 K1 3.4450(12) 2_565 ?
